data_7017250
loop_
_publ_author_name
'Shi, Xiao-Chao'
'Jin, Guo-Xin'

_publ_section_title
;
 Syntheses, reactions, and ethylene polymerization of half-sandwich
 titanium complexes containing salicylbenzoxazole and salicylbenzothiazole
 ligands.
;
_journal_issue 44
_journal_name_full 'Dalton transactions (Cambridge, England : 2003)'
_journal_page_first 11914
_journal_page_last 11919
_journal_paper_doi 10.1039/c1dt10851d
_journal_volume 40
_journal_year 2011
_chemical_formula_sum 'C18 H13 Cl2 N2 O Ti'
_chemical_formula_weight 392.10
_chemical_name_systematic
;
?
;
_space_group_IT_number 14
_symmetry_cell_setting monoclinic
_symmetry_space_group_name_Hall '-P 2yn'
_symmetry_space_group_name_H-M 'P 1 21/n 1'
_atom_sites_solution_hydrogens geom
_atom_sites_solution_primary direct
_atom_sites_solution_secondary difmap
_audit_creation_method SHELXL-97
_cell_angle_alpha 90.00
_cell_angle_beta 93.628(5)
_cell_angle_gamma 90.00
_cell_formula_units_Z 4
_cell_length_a 10.550(4)
_cell_length_b 13.034(5)
_cell_length_c 12.051(5)
_cell_measurement_reflns_used 987
_cell_measurement_temperature 293(2)
_cell_measurement_theta_max 27.086
_cell_measurement_theta_min 2.304
_cell_volume 1653.8(11)
_computing_cell_refinement 'Bruker SMART'
_computing_data_collection 'Bruker SMART'
_computing_data_reduction 'Bruker SHELXTL'
_computing_molecular_graphics 'Bruker SHELXTL'
_computing_publication_material 'Bruker SHELXTL'
_computing_structure_refinement 'SHELXL-97 (Sheldrick, 1997)'
_computing_structure_solution 'SHELXS-97 (Sheldrick, 1990)'
_diffrn_ambient_temperature 293(2)
_diffrn_measured_fraction_theta_full 0.979
_diffrn_measured_fraction_theta_max 0.979
_diffrn_measurement_device_type 'CCD area detector'
_diffrn_measurement_method 'phi and omega scans'
_diffrn_radiation_monochromator graphite
_diffrn_radiation_source 'fine-focus sealed tube'
_diffrn_radiation_type MoK\a
_diffrn_radiation_wavelength 0.71073
_diffrn_reflns_av_R_equivalents 0.0520
_diffrn_reflns_av_sigmaI/netI 0.0465
_diffrn_reflns_limit_h_max 13
_diffrn_reflns_limit_h_min -13
_diffrn_reflns_limit_k_max 16
_diffrn_reflns_limit_k_min -12
_diffrn_reflns_limit_l_max 15
_diffrn_reflns_limit_l_min -13
_diffrn_reflns_number 7968
_diffrn_reflns_theta_full 27.12
_diffrn_reflns_theta_max 27.12
_diffrn_reflns_theta_min 2.30
_diffrn_standards_decay_% 6.97
_exptl_absorpt_coefficient_mu 0.847
_exptl_absorpt_correction_T_max 0.8834
_exptl_absorpt_correction_T_min 0.7852
_exptl_absorpt_correction_type multi-scan
_exptl_absorpt_process_details sadabs
_exptl_crystal_colour block
_exptl_crystal_density_diffrn 1.575
_exptl_crystal_density_method 'not measured'
_exptl_crystal_description brown
_exptl_crystal_F_000 796
_exptl_crystal_size_max 0.30
_exptl_crystal_size_mid 0.20
_exptl_crystal_size_min 0.15
_refine_diff_density_max 0.809
_refine_diff_density_min -0.561
_refine_diff_density_rms 0.100
_refine_ls_extinction_method none
_refine_ls_goodness_of_fit_ref 1.052
_refine_ls_hydrogen_treatment constr
_refine_ls_matrix_type full
_refine_ls_number_parameters 217
_refine_ls_number_reflns 3578
_refine_ls_number_restraints 0
_refine_ls_restrained_S_all 1.052
_refine_ls_R_factor_all 0.0582
_refine_ls_R_factor_gt 0.0493
_refine_ls_shift/su_max 0.001
_refine_ls_shift/su_mean 0.000
_refine_ls_structure_factor_coef Fsqd
_refine_ls_weighting_details 'calc w=1/[\s^2^(Fo^2^)+(0.0923P)^2^+0.1789P] where P=(Fo^2^+2Fc^2^)/3'
_refine_ls_weighting_scheme calc
_refine_ls_wR_factor_gt 0.1365
_refine_ls_wR_factor_ref 0.1432
_reflns_number_gt 2927
_reflns_number_total 3578
_reflns_threshold_expression >2sigma(I)
_cod_data_source_file c1dt10851d.txt
_cod_data_source_block f70209b
_cod_depositor_comments
;
The following automatic conversions were performed:

'_symmetry_cell_setting' value 'Monoclinic' changed to 'monoclinic'
according to /home/saulius/struct/CIF-dictionaries/cif_core.dic
dictionary named 'cif_core.dic' version 2.4.1 from 2010-06-29.

Automatic conversion script
Id: cif_fix_values 1715 2011-07-08 13:25:40Z adriana 
;
_cod_original_sg_symbol_H-M P2(1)/n
_cod_database_code 7017250

loop_
_symmetry_equiv_pos_as_xyz
'x, y, z'
'-x+1/2, y+1/2, -z+1/2'
'-x, -y, -z'
'x-1/2, -y-1/2, z-1/2'

loop_
_atom_site_label
_atom_site_type_symbol
_atom_site_fract_x
_atom_site_fract_y
_atom_site_fract_z
_atom_site_U_iso_or_equiv
_atom_site_adp_type
_atom_site_occupancy
_atom_site_symmetry_multiplicity
_atom_site_calc_flag
_atom_site_refinement_flags
Ti1 Ti 0.19105(4) 0.91212(3) 0.30439(3) 0.03410(16) Uani 1 1 d .
N1 N 0.33320(18) 1.02555(15) 0.37763(16) 0.0360(4) Uani 1 1 d .
N2 N 0.52130(16) 1.10380(14) 0.40564(16) 0.0319(4) Uani 1 1 d .
O1 O 0.33552(16) 0.86776(14) 0.24097(15) 0.0452(4) Uani 1 1 d .
Cl1 Cl 0.14935(7) 0.89427(5) 0.48957(5) 0.0496(2) Uani 1 1 d .
Cl2 Cl 0.12005(7) 0.73980(5) 0.28967(6) 0.0538(2) Uani 1 1 d .
C1 C 0.4437(2) 0.9030(2) 0.2027(2) 0.0405(5) Uani 1 1 d .
C2 C 0.4957(3) 0.8545(3) 0.1124(2) 0.0542(7) Uani 1 1 d .
H2 H 0.4542 0.7994 0.0771 0.065 Uiso 1 1 calc R
C3 C 0.6093(3) 0.8898(3) 0.0769(3) 0.0616(8) Uani 1 1 d .
H3 H 0.6443 0.8583 0.0167 0.074 Uiso 1 1 calc R
C4 C 0.6719(3) 0.9705(3) 0.1287(3) 0.0616(8) Uani 1 1 d .
H4 H 0.7477 0.9939 0.1025 0.074 Uiso 1 1 calc R
C5 C 0.6230(3) 1.0172(2) 0.2194(2) 0.0514(7) Uani 1 1 d .
H5 H 0.6672 1.0704 0.2558 0.062 Uiso 1 1 calc R
C6 C 0.5069(2) 0.9845(2) 0.2563(2) 0.0416(5) Uani 1 1 d .
C7 C 0.4491(2) 1.03440(19) 0.3465(2) 0.0377(5) Uani 1 1 d .
C8 C 0.3228(2) 1.09997(18) 0.4621(2) 0.0383(5) Uani 1 1 d .
C9 C 0.2233(3) 1.1329(2) 0.5225(2) 0.0466(6) Uani 1 1 d .
H9 H 0.1429 1.1039 0.5123 0.056 Uiso 1 1 calc R
C10 C 0.2481(3) 1.2106(2) 0.5985(2) 0.0561(7) Uani 1 1 d .
H10 H 0.1828 1.2348 0.6398 0.067 Uiso 1 1 calc R
C11 C 0.3691(3) 1.2537(2) 0.6150(3) 0.0579(8) Uani 1 1 d .
H11 H 0.3827 1.3050 0.6680 0.069 Uiso 1 1 calc R
C12 C 0.4678(3) 1.2224(2) 0.5553(2) 0.0548(7) Uani 1 1 d .
H12 H 0.5484 1.2511 0.5659 0.066 Uiso 1 1 calc R
C13 C 0.4413(2) 1.1463(2) 0.4787(2) 0.0432(6) Uani 1 1 d .
C14 C 0.1059(3) 1.0741(3) 0.2493(3) 0.0610(8) Uani 1 1 d .
H14 H 0.1325 1.1333 0.2871 0.073 Uiso 1 1 calc R
C15 C 0.1594(3) 1.0324(3) 0.1597(3) 0.0570(7) Uani 1 1 d .
H15 H 0.2290 1.0588 0.1256 0.068 Uiso 1 1 calc R
C16 C 0.0944(4) 0.9459(3) 0.1279(3) 0.0687(10) Uani 1 1 d .
H16 H 0.1124 0.9040 0.0685 0.082 Uiso 1 1 calc R
C17 C -0.0007(3) 0.9307(3) 0.1966(4) 0.0778(12) Uani 1 1 d .
H17 H -0.0584 0.8767 0.1930 0.093 Uiso 1 1 calc R
C18 C 0.0037(3) 1.0113(4) 0.2742(3) 0.0814(14) Uani 1 1 d .
H18 H -0.0507 1.0211 0.3310 0.098 Uiso 1 1 calc R

loop_
_atom_site_aniso_label
_atom_site_aniso_U_11
_atom_site_aniso_U_22
_atom_site_aniso_U_33
_atom_site_aniso_U_23
_atom_site_aniso_U_13
_atom_site_aniso_U_12
Ti1 0.0343(3) 0.0311(3) 0.0368(3) -0.00097(16) 0.00183(16) 0.00000(15)
N1 0.0399(10) 0.0315(10) 0.0365(10) -0.0004(8) 0.0003(8) 0.0014(8)
N2 0.0281(9) 0.0281(9) 0.0383(10) 0.0013(8) -0.0069(7) -0.0045(7)
O1 0.0409(9) 0.0430(10) 0.0526(10) -0.0108(9) 0.0086(7) -0.0003(7)
Cl1 0.0627(4) 0.0450(4) 0.0422(4) -0.0007(3) 0.0114(3) -0.0079(3)
Cl2 0.0655(5) 0.0353(4) 0.0608(4) -0.0084(3) 0.0049(3) -0.0093(3)
C1 0.0374(12) 0.0421(14) 0.0424(13) 0.0029(10) 0.0061(9) 0.0059(10)
C2 0.0572(16) 0.0554(18) 0.0507(15) -0.0078(14) 0.0091(12) 0.0031(13)
C3 0.0624(19) 0.075(2) 0.0498(16) -0.0010(15) 0.0219(14) 0.0099(16)
C4 0.0438(15) 0.079(2) 0.0640(19) 0.0118(17) 0.0166(13) 0.0005(15)
C5 0.0410(14) 0.0552(17) 0.0581(16) 0.0063(14) 0.0031(12) -0.0014(12)
C6 0.0389(12) 0.0412(14) 0.0446(13) 0.0073(11) 0.0025(10) 0.0067(10)
C7 0.0376(12) 0.0321(12) 0.0427(12) 0.0059(10) -0.0037(9) 0.0002(9)
C8 0.0488(14) 0.0295(12) 0.0359(12) 0.0004(9) -0.0029(9) -0.0006(9)
C9 0.0550(15) 0.0359(13) 0.0493(14) -0.0024(11) 0.0055(11) 0.0014(11)
C10 0.079(2) 0.0418(15) 0.0479(15) -0.0059(13) 0.0086(14) 0.0037(14)
C11 0.087(2) 0.0369(14) 0.0484(16) -0.0084(12) -0.0086(15) 0.0006(14)
C12 0.0691(19) 0.0401(15) 0.0523(16) 0.0010(12) -0.0187(13) -0.0092(13)
C13 0.0523(14) 0.0341(13) 0.0418(13) 0.0047(11) -0.0075(10) 0.0012(10)
C14 0.076(2) 0.0429(16) 0.0609(18) -0.0045(14) -0.0218(15) 0.0181(14)
C15 0.0629(18) 0.0545(18) 0.0532(16) 0.0197(14) 0.0009(13) 0.0018(14)
C16 0.094(3) 0.064(2) 0.0454(16) -0.0061(15) -0.0188(16) 0.0125(18)
C17 0.0513(18) 0.070(2) 0.107(3) 0.029(2) -0.031(2) -0.0146(16)
C18 0.060(2) 0.122(4) 0.064(2) 0.035(2) 0.0191(16) 0.052(2)

loop_
_atom_type_symbol
_atom_type_description
_atom_type_scat_dispersion_real
_atom_type_scat_dispersion_imag
_atom_type_scat_source
C C 0.0033 0.0016 'International Tables Vol C Tables 4.2.6.8 and 6.1.1.4'
H H 0.0000 0.0000 'International Tables Vol C Tables 4.2.6.8 and 6.1.1.4'
N N 0.0061 0.0033 'International Tables Vol C Tables 4.2.6.8 and 6.1.1.4'
O O 0.0106 0.0060 'International Tables Vol C Tables 4.2.6.8 and 6.1.1.4'
Cl Cl 0.1484 0.1585 'International Tables Vol C Tables 4.2.6.8 and 6.1.1.4'
Ti Ti 0.2776 0.4457 'International Tables Vol C Tables 4.2.6.8 and 6.1.1.4'

loop_
_geom_angle_atom_site_label_1
_geom_angle_atom_site_label_2
_geom_angle_atom_site_label_3
_geom_angle
O1 Ti1 N1 79.64(8)
O1 Ti1 Cl1 125.58(7)
N1 Ti1 Cl1 81.38(6)
O1 Ti1 C16 90.37(12)
N1 Ti1 C16 118.33(11)
Cl1 Ti1 C16 142.81(11)
O1 Ti1 C17 120.65(14)
N1 Ti1 C17 132.87(11)
Cl1 Ti1 C17 109.55(12)
C16 Ti1 C17 33.59(14)
O1 Ti1 C15 89.09(10)
N1 Ti1 C15 85.00(10)
Cl1 Ti1 C15 139.04(9)
C16 Ti1 C15 33.71(12)
C17 Ti1 C15 56.21(12)
O1 Ti1 Cl2 86.41(6)
N1 Ti1 Cl2 148.52(6)
Cl1 Ti1 Cl2 84.17(3)
C16 Ti1 Cl2 89.59(10)
C17 Ti1 Cl2 78.41(10)
C15 Ti1 Cl2 123.11(9)
O1 Ti1 C18 144.25(11)
N1 Ti1 C18 103.35(15)
Cl1 Ti1 C18 89.74(9)
C16 Ti1 C18 56.41(13)
C17 Ti1 C18 34.66(15)
C15 Ti1 C18 56.27(12)
Cl2 Ti1 C18 104.40(14)
O1 Ti1 C14 118.16(11)
N1 Ti1 C14 75.87(10)
Cl1 Ti1 C14 105.53(9)
C16 Ti1 C14 56.15(12)
C17 Ti1 C14 57.01(13)
C15 Ti1 C14 33.52(12)
Cl2 Ti1 C14 135.22(9)
C18 Ti1 C14 34.36(14)
C7 N1 C8 105.2(2)
C7 N1 Ti1 123.99(16)
C8 N1 Ti1 130.80(16)
C7 N2 C13 104.97(19)
C1 O1 Ti1 141.40(17)
O1 C1 C6 119.8(2)
O1 C1 C2 119.8(2)
C6 C1 C2 120.4(2)
C3 C2 C1 118.8(3)
C4 C3 C2 121.2(3)
C3 C4 C5 120.4(3)
C4 C5 C6 119.8(3)
C1 C6 C5 119.4(2)
C1 C6 C7 118.9(2)
C5 C6 C7 121.7(3)
N1 C7 N2 114.4(2)
N1 C7 C6 128.8(2)
N2 C7 C6 116.7(2)
C9 C8 C13 119.6(2)
C9 C8 N1 133.4(2)
C13 C8 N1 106.9(2)
C10 C9 C8 117.3(3)
C9 C10 C11 121.5(3)
C12 C11 C10 121.7(3)
C11 C12 C13 116.1(3)
C12 C13 N2 127.9(3)
C12 C13 C8 123.7(3)
N2 C13 C8 108.4(2)
C15 C14 C18 107.4(3)
C15 C14 Ti1 72.49(17)
C18 C14 Ti1 72.77(19)
C16 C15 C14 109.1(3)
C16 C15 Ti1 72.67(18)
C14 C15 Ti1 73.99(18)
C17 C16 C15 109.2(3)
C17 C16 Ti1 73.41(19)
C15 C16 Ti1 73.61(17)
C16 C17 C18 107.6(3)
C16 C17 Ti1 73.00(19)
C18 C17 Ti1 73.60(18)
C14 C18 C17 106.7(3)
C14 C18 Ti1 72.87(17)
C17 C18 Ti1 71.74(18)

loop_
_geom_bond_atom_site_label_1
_geom_bond_atom_site_label_2
_geom_bond_distance
Ti1 O1 1.8409(18)
Ti1 N1 2.246(2)
Ti1 Cl1 2.3135(11)
Ti1 C16 2.342(3)
Ti1 C17 2.347(3)
Ti1 C15 2.353(3)
Ti1 Cl2 2.3706(11)
Ti1 C18 2.371(3)
Ti1 C14 2.372(3)
N1 C7 1.307(3)
N1 C8 1.415(3)
N2 C7 1.355(3)
N2 C13 1.375(3)
O1 C1 1.339(3)
C1 C6 1.391(4)
C1 C2 1.400(4)
C2 C3 1.378(4)
C3 C4 1.371(5)
C4 C5 1.380(4)
C5 C6 1.396(4)
C6 C7 1.436(4)
C8 C9 1.384(4)
C8 C13 1.391(4)
C9 C10 1.379(4)
C10 C11 1.398(5)
C11 C12 1.365(5)
C12 C13 1.372(4)
C14 C15 1.363(5)
C14 C18 1.401(6)
C15 C16 1.361(5)
C16 C17 1.355(5)
C17 C18 1.406(6)
